data_1544400
loop_
_publ_author_name
'Kim, Jong Sik'
'Lee, Jai Young'
'Lee, So Yeon'
'Lee, Tae Yeon'
'Sim, Wonbo'

_publ_section_title
;
 5,31-Diaza-2,8,15,18,21,28,34,41,44,47-decaoxaheptacyclo[46.4.0.0^4,32^.0^6,30^.0^9,14^.0^22,27^.0^35,40^]dopentaconta-1(48),4,6(30),9(14),10,12,22(27),23,25,31,35(40),36,38,49,51-pentadecaene
 monohydrate
;
_journal_coeditor_code BH4016
_journal_issue 10
_journal_name_full IUCrData
_journal_page_first x161698
_journal_paper_doi 10.1107/S2414314616016989
_journal_volume 1
_journal_year 2016
_chemical_formula_iupac 'C40 H42 N2 O11'
_chemical_formula_moiety 'C40 H42 N2 O11'
_chemical_formula_sum 'C40 H42 N2 O11'
_chemical_formula_weight 726.75
_chemical_melting_point 411
_chemical_name_systematic
'5,31-Diaza-2,8,15,18,21,28,34,41,44,47-decaoxaheptacyclo[46.4.0.0^4,32^.0^6,30^.0^9,14^.0^22,27^.0^35,40^]dopentaconta-1(48),4,6(30),9(14),10,12,22(27),23,25,31,35(40),36,38,49,51-pentadecaene monohydrate'
_space_group_crystal_system orthorhombic
_space_group_IT_number 33
_space_group_name_Hall 'P 2c -2n'
_space_group_name_H-M_alt 'P n a 21'
_symmetry_space_group_name_Hall 'P 2c -2n'
_symmetry_space_group_name_H-M 'P n a 21'
_atom_sites_solution_hydrogens mixed
_atom_sites_solution_primary direct
_atom_sites_solution_secondary difmap
_audit_creation_method SHELXL-2016/4
_cell_angle_alpha 90
_cell_angle_beta 90
_cell_angle_gamma 90
_cell_formula_units_Z 4
_cell_length_a 14.3387(16)
_cell_length_b 25.331(3)
_cell_length_c 9.8536(12)
_cell_measurement_reflns_used 22423
_cell_measurement_temperature 173(2)
_cell_measurement_theta_max 28.321
_cell_measurement_theta_min 1.608
_cell_volume 3579.0(7)
_computing_cell_refinement
;
SAINT-Plus (Bruker, 2000)
;
_computing_data_collection
;
SMART (Bruker, 2000)
;
_computing_data_reduction
;
SAINT-Plus (Bruker, 2000)
;
_computing_molecular_graphics
;
SHELXTL (Bruker, 2000)
;
_computing_publication_material
;
SHELXTL (Bruker, 2000)
;
_computing_structure_refinement
;
SHELXL2016 (Sheldrick, 2015)
;
_computing_structure_solution
;
SHELXTL (Bruker, 2000)
;
_diffrn_ambient_temperature 173(2)
_diffrn_measured_fraction_theta_full 1.000
_diffrn_measured_fraction_theta_max 0.971
_diffrn_measurement_device_type 'Bruker APEXII CCD'
_diffrn_measurement_method '\f and \w scans'
_diffrn_radiation_type MoK\a
_diffrn_radiation_wavelength 0.71073
_diffrn_reflns_av_R_equivalents 0.0614
_diffrn_reflns_limit_h_max 19
_diffrn_reflns_limit_h_min -15
_diffrn_reflns_limit_k_max 33
_diffrn_reflns_limit_k_min -33
_diffrn_reflns_limit_l_max 12
_diffrn_reflns_limit_l_min -13
_diffrn_reflns_number 22423
_diffrn_reflns_theta_full 25.242
_diffrn_reflns_theta_max 28.321
_diffrn_reflns_theta_min 1.608
_exptl_absorpt_coefficient_mu 0.099
_exptl_absorpt_correction_type none
_exptl_crystal_colour colourless
_exptl_crystal_density_diffrn 1.349
_exptl_crystal_description plate
_exptl_crystal_F_000 1536
_exptl_crystal_size_max 0.40
_exptl_crystal_size_mid 0.30
_exptl_crystal_size_min 0.20
_refine_diff_density_max 0.236
_refine_diff_density_min -0.187
_refine_ls_extinction_method none
_refine_ls_goodness_of_fit_ref 1.004
_refine_ls_hydrogen_treatment constr
_refine_ls_matrix_type full
_refine_ls_number_parameters 490
_refine_ls_number_reflns 7980
_refine_ls_number_restraints 1
_refine_ls_restrained_S_all 1.003
_refine_ls_R_factor_all 0.1199
_refine_ls_R_factor_gt 0.0473
_refine_ls_shift/su_max 0.000
_refine_ls_shift/su_mean 0.000
_refine_ls_structure_factor_coef Fsqd
_refine_ls_weighting_details 'w=1/[\s^2^(Fo^2^)+(0.0389P)^2^] where P=(Fo^2^+2Fc^2^)/3'
_refine_ls_weighting_scheme calc
_refine_ls_wR_factor_gt 0.0756
_refine_ls_wR_factor_ref 0.1055
_reflns_number_gt 4373
_reflns_number_total 7980
_reflns_threshold_expression 'I > 2\s(I)'
_cod_data_source_file bh4016sup1.cif
_cod_data_source_block I
_cod_original_cell_volume 3578.9(7)
_cod_database_code 1544400

loop_
_space_group_symop_operation_xyz
'x, y, z'
'-x, -y, z+1/2'
'x+1/2, -y+1/2, z'
'-x+1/2, y+1/2, z+1/2'

loop_
_atom_site_type_symbol
_atom_site_label
_atom_site_fract_x
_atom_site_fract_y
_atom_site_fract_z
_atom_site_U_iso_or_equiv
_atom_site_adp_type
_atom_site_calc_flag
_atom_site_occupancy
_atom_site_disorder_assembly
_atom_site_disorder_group
O O1 0.67821(17) 0.45499(11) 0.1761(3) 0.0463(8) Uani d 1 . .
O O2 0.65641(18) 0.53222(11) 0.3859(3) 0.0482(8) Uani d 1 . .
O O3 0.83422(18) 0.58208(11) 0.3799(3) 0.0433(7) Uani d 1 . .
O O4 0.94981(17) 0.54900(10) 0.1994(3) 0.0411(7) Uani d 1 . .
O O5 0.83100(18) 0.44063(12) 0.0478(3) 0.0424(8) Uani d 1 . .
O O6 1.1920(6) 0.3103(3) 0.2965(13) 0.043(3) Uani d 0.51(2) A 1
O O6' 1.1472(11) 0.2964(4) 0.2303(12) 0.055(5) Uani d 0.49(2) A 2
O O7 1.27572(18) 0.40252(12) 0.3371(3) 0.0478(8) Uani d 1 . .
O O8 1.41372(17) 0.35393(11) 0.2184(3) 0.0458(8) Uani d 1 . .
O O9 1.3660(2) 0.28879(12) -0.0169(3) 0.0539(8) Uani d 1 . .
O O10 1.2092(2) 0.23170(13) 0.0849(5) 0.0726(12) Uani d 1 . .
N N1 1.0973(2) 0.46794(12) 0.2427(3) 0.0326(8) Uani d 1 . .
N N2 1.0092(2) 0.37868(12) 0.1419(4) 0.0384(9) Uani d 1 . .
C C1 0.5946(3) 0.46321(19) 0.2534(5) 0.0562(14) Uani d 1 . .
H H1A 0.557511 0.430266 0.257265 0.067 Uiso calc 1 . .
H H1B 0.555963 0.491095 0.210969 0.067 Uiso calc 1 . .
C C2 0.6233(3) 0.47954(19) 0.3932(5) 0.0544(13) Uani d 1 . .
H H2A 0.569517 0.477379 0.455874 0.065 Uiso calc 1 . .
H H2B 0.673105 0.455933 0.427271 0.065 Uiso calc 1 . .
C C3 0.7038(3) 0.55023(18) 0.5037(5) 0.0478(11) Uani d 1 . .
H H3A 0.746715 0.522578 0.537445 0.057 Uiso calc 1 . .
H H3B 0.658379 0.558539 0.576322 0.057 Uiso calc 1 . .
C C4 0.7573(3) 0.59856(17) 0.4659(5) 0.0457(12) Uani d 1 . .
H H4A 0.716631 0.623637 0.416587 0.055 Uiso calc 1 . .
H H4B 0.781337 0.616269 0.548381 0.055 Uiso calc 1 . .
C C5 0.8806(3) 0.62096(16) 0.3113(4) 0.0371(10) Uani d 1 . .
C C6 0.8710(3) 0.67444(17) 0.3334(5) 0.0481(12) Uani d 1 . .
H H6 0.829458 0.686966 0.401278 0.058 Uiso calc 1 . .
C C7 0.9220(3) 0.70976(17) 0.2563(5) 0.0556(13) Uani d 1 . .
H H7 0.914702 0.746560 0.271549 0.067 Uiso calc 1 . .
C C8 0.9828(3) 0.69276(17) 0.1584(5) 0.0509(12) Uani d 1 . .
H H8 1.017221 0.717675 0.106581 0.061 Uiso calc 1 . .
C C9 0.9942(3) 0.63894(16) 0.1350(5) 0.0433(11) Uani d 1 . .
H H9 1.036197 0.626874 0.067211 0.052 Uiso calc 1 . .
C C10 0.9437(3) 0.60330(15) 0.2115(5) 0.0360(10) Uani d 1 . .
C C11 1.0130(3) 0.52743(14) 0.1006(4) 0.0382(10) Uani d 1 . .
H H11A 1.071247 0.548407 0.097329 0.046 Uiso calc 1 . .
H H11B 0.984180 0.527675 0.009302 0.046 Uiso calc 1 . .
C C12 1.0334(2) 0.47156(14) 0.1448(4) 0.0309(9) Uani d 1 . .
C C13 0.9898(2) 0.42695(15) 0.0926(4) 0.0323(10) Uani d 1 . .
C C14 0.9176(3) 0.42821(16) -0.0179(4) 0.0370(10) Uani d 1 . .
H H14A 0.933293 0.455428 -0.086288 0.044 Uiso calc 1 . .
H H14B 0.913658 0.393503 -0.063760 0.044 Uiso calc 1 . .
C C15 0.7517(3) 0.43693(15) -0.0308(4) 0.0368(10) Uani d 1 . .
C C16 0.7501(3) 0.42631(16) -0.1674(5) 0.0463(11) Uani d 1 . .
H H16 0.806848 0.421272 -0.215367 0.056 Uiso calc 1 . .
C C17 0.6655(3) 0.42295(19) -0.2354(5) 0.0587(13) Uani d 1 . .
H H17 0.664308 0.415440 -0.329848 0.070 Uiso calc 1 . .
C C18 0.5844(4) 0.43042(19) -0.1665(6) 0.0641(15) Uani d 1 . .
H H18 0.526776 0.428547 -0.213797 0.077 Uiso calc 1 . .
C C19 0.5847(3) 0.44073(18) -0.0285(6) 0.0572(13) Uani d 1 . .
H H19 0.527499 0.445193 0.018900 0.069 Uiso calc 1 . .
C C20 0.6685(3) 0.44449(17) 0.0399(5) 0.0419(11) Uani d 1 . .
C C21 1.0900(3) 0.32022(18) 0.2941(7) 0.0648(15) Uani d 1 . .
H H21A 1.064089 0.316806 0.386817 0.078 Uiso calc 0.51(2) A 1
H H21B 1.058819 0.293957 0.235105 0.078 Uiso calc 0.51(2) A 1
H H21C 1.110879 0.322678 0.389643 0.078 Uiso calc 0.49(2) A 2
H H21D 1.030653 0.300237 0.292784 0.078 Uiso calc 0.49(2) A 2
C C22 1.0725(3) 0.37501(16) 0.2408(5) 0.0387(11) Uani d 1 . .
C C23 1.1178(2) 0.41978(16) 0.2908(4) 0.0327(10) Uani d 1 . .
C C24 1.1909(2) 0.41773(17) 0.3988(4) 0.0365(10) Uani d 1 . .
H H24A 1.197724 0.452804 0.441999 0.044 Uiso calc 1 . .
H H24B 1.173119 0.391873 0.469586 0.044 Uiso calc 1 . .
C C25 1.3440(3) 0.38267(17) 0.4209(4) 0.0386(10) Uani d 1 . .
C C26 1.3420(3) 0.3873(2) 0.5604(5) 0.0492(12) Uani d 1 . .
H H26 1.292766 0.405898 0.603560 0.059 Uiso calc 1 . .
C C27 1.4128(3) 0.3645(2) 0.6375(5) 0.0569(13) Uani d 1 . .
H H27 1.410396 0.366393 0.733723 0.068 Uiso calc 1 . .
C C28 1.4854(3) 0.33944(19) 0.5760(5) 0.0543(13) Uani d 1 . .
H H28 1.533773 0.324387 0.629398 0.065 Uiso calc 1 . .
C C29 1.4891(3) 0.33585(18) 0.4360(5) 0.0480(12) Uani d 1 . .
H H29 1.540614 0.319093 0.393279 0.058 Uiso calc 1 . .
C C30 1.4175(3) 0.35674(16) 0.3578(4) 0.0383(11) Uani d 1 . .
C C31 1.4781(3) 0.31804(19) 0.1556(5) 0.0557(13) Uani d 1 . .
H H31A 1.474371 0.282965 0.199606 0.067 Uiso calc 1 . .
H H31B 1.542694 0.331404 0.165083 0.067 Uiso calc 1 . .
C C32 1.4526(3) 0.31375(19) 0.0086(5) 0.0556(13) Uani d 1 . .
H H32A 1.450759 0.349689 -0.030785 0.067 Uiso calc 1 . .
H H32B 1.502170 0.293837 -0.038945 0.067 Uiso calc 1 . .
C C33 1.3690(3) 0.23297(18) -0.0042(6) 0.0691(15) Uani d 1 . .
H H33A 1.395208 0.223015 0.085131 0.083 Uiso calc 1 . .
H H33B 1.409112 0.217735 -0.076017 0.083 Uiso calc 1 . .
C C34 1.2714(4) 0.2123(2) -0.0176(7) 0.0822(19) Uani d 1 . .
H H34A 1.246728 0.222163 -0.107882 0.099 Uiso calc 1 . .
H H34B 1.273002 0.173227 -0.012777 0.099 Uiso calc 1 . .
C C35 1.2295(3) 0.21946(18) 0.2174(7) 0.0614(16) Uani d 1 . .
C C36 1.2665(3) 0.17221(19) 0.2627(7) 0.0750(18) Uani d 1 . .
H H36 1.280979 0.145382 0.198746 0.090 Uiso calc 1 . .
C C37 1.2827(4) 0.1632(2) 0.3979(8) 0.0769(19) Uani d 1 . .
H H37 1.309802 0.130748 0.425715 0.092 Uiso calc 1 . .
C C38 1.2603(4) 0.2002(2) 0.4927(7) 0.0774(17) Uani d 1 . .
H H38 1.271628 0.194084 0.586394 0.093 Uiso calc 1 . .
C C39 1.2207(5) 0.2470(2) 0.4491(8) 0.103(3) Uani d 1 . .
H H39 1.202760 0.272723 0.514290 0.124 Uiso calc 1 . .
C C40 1.2068(4) 0.25718(19) 0.3137(8) 0.082(2) Uani d 1 . .
O O1W 0.85464(19) 0.46186(12) 0.3548(3) 0.0468(8) Uani d 1 . .
H H1WA 0.871426 0.498942 0.341851 0.11(2) Uiso d 1 . .
H H1WB 0.817926 0.452542 0.275051 0.12(2) Uiso d 1 . .

loop_
_atom_site_aniso_label
_atom_site_aniso_U_11
_atom_site_aniso_U_22
_atom_site_aniso_U_33
_atom_site_aniso_U_12
_atom_site_aniso_U_13
_atom_site_aniso_U_23
O1 0.0281(15) 0.0553(19) 0.055(2) 0.0030(13) 0.0052(14) -0.0124(16)
O2 0.0441(16) 0.053(2) 0.048(2) 0.0041(15) -0.0055(15) -0.0055(16)
O3 0.0417(16) 0.0402(17) 0.0481(19) 0.0134(14) 0.0037(15) -0.0008(15)
O4 0.0374(15) 0.0317(16) 0.0543(19) 0.0071(13) 0.0088(14) 0.0010(14)
O5 0.0238(15) 0.066(2) 0.0376(18) 0.0038(14) -0.0028(13) -0.0012(14)
O6 0.023(4) 0.028(4) 0.079(7) 0.003(3) -0.005(4) 0.001(4)
O6' 0.063(9) 0.044(5) 0.059(7) 0.028(5) 0.012(6) 0.007(5)
O7 0.0310(16) 0.079(2) 0.0337(18) 0.0192(15) 0.0001(14) 0.0030(16)
O8 0.0383(17) 0.064(2) 0.0354(19) 0.0209(14) 0.0000(14) -0.0004(16)
O9 0.057(2) 0.0455(19) 0.059(2) 0.0102(15) -0.0036(18) -0.0010(17)
O10 0.052(2) 0.044(2) 0.121(4) 0.0099(17) -0.014(2) 0.005(2)
N1 0.0230(16) 0.040(2) 0.035(2) 0.0068(14) 0.0035(15) -0.0046(17)
N2 0.0263(19) 0.040(2) 0.049(2) -0.0003(15) 0.0000(17) -0.0010(19)
C1 0.033(2) 0.061(3) 0.074(4) -0.007(2) 0.015(3) -0.019(3)
C2 0.042(3) 0.059(3) 0.062(4) -0.001(2) 0.020(3) -0.003(3)
C3 0.039(2) 0.062(3) 0.042(3) 0.014(2) 0.003(2) -0.003(3)
C4 0.038(2) 0.055(3) 0.044(3) 0.016(2) -0.003(2) -0.011(2)
C5 0.036(2) 0.036(3) 0.039(3) 0.0062(19) -0.006(2) 0.000(2)
C6 0.055(3) 0.037(3) 0.052(3) 0.009(2) -0.008(2) -0.009(2)
C7 0.073(3) 0.031(3) 0.063(4) 0.002(2) -0.017(3) -0.004(3)
C8 0.059(3) 0.035(3) 0.059(3) -0.005(2) -0.012(3) 0.007(2)
C9 0.040(3) 0.043(3) 0.047(3) 0.000(2) -0.007(2) 0.003(2)
C10 0.033(2) 0.028(2) 0.046(3) 0.0051(18) -0.012(2) 0.000(2)
C11 0.033(2) 0.040(2) 0.042(3) 0.0034(19) 0.002(2) 0.001(2)
C12 0.022(2) 0.037(2) 0.034(2) 0.0016(17) 0.0061(18) -0.001(2)
C13 0.022(2) 0.040(2) 0.035(2) 0.0045(18) 0.0060(18) -0.002(2)
C14 0.030(2) 0.046(3) 0.036(2) 0.0004(18) 0.0013(19) -0.007(2)
C15 0.033(2) 0.034(2) 0.044(3) -0.0024(19) -0.004(2) 0.005(2)
C16 0.043(3) 0.056(3) 0.040(3) -0.009(2) -0.005(2) 0.008(2)
C17 0.059(3) 0.066(3) 0.050(3) -0.016(3) -0.021(3) 0.008(3)
C18 0.048(3) 0.070(4) 0.074(4) -0.003(3) -0.025(3) -0.005(3)
C19 0.033(3) 0.058(3) 0.080(4) 0.000(2) -0.009(3) -0.011(3)
C20 0.034(3) 0.040(3) 0.052(3) -0.003(2) -0.006(2) 0.000(2)
C21 0.043(3) 0.051(3) 0.101(5) -0.005(2) -0.020(3) 0.021(3)
C22 0.027(2) 0.037(3) 0.052(3) 0.0030(18) 0.003(2) 0.005(2)
C23 0.024(2) 0.041(3) 0.033(2) 0.0106(18) 0.0074(18) 0.000(2)
C24 0.031(2) 0.044(3) 0.035(2) 0.0088(18) 0.001(2) -0.003(2)
C25 0.025(2) 0.052(3) 0.039(3) 0.004(2) -0.004(2) -0.003(2)
C26 0.036(3) 0.072(3) 0.039(3) 0.002(2) -0.004(2) -0.007(2)
C27 0.047(3) 0.088(4) 0.036(3) -0.002(3) -0.011(2) -0.001(3)
C28 0.051(3) 0.064(3) 0.048(3) 0.004(3) -0.018(2) 0.006(3)
C29 0.038(3) 0.053(3) 0.052(3) 0.013(2) -0.005(2) -0.002(3)
C30 0.035(2) 0.045(3) 0.034(3) 0.005(2) -0.003(2) 0.003(2)
C31 0.047(3) 0.071(3) 0.049(3) 0.024(3) -0.001(2) -0.007(3)
C32 0.053(3) 0.065(3) 0.049(3) 0.015(3) 0.010(3) -0.006(3)
C33 0.069(4) 0.048(3) 0.091(4) 0.020(3) 0.002(3) -0.002(3)
C34 0.092(5) 0.040(3) 0.114(6) 0.013(3) -0.024(4) -0.007(3)
C35 0.034(3) 0.034(3) 0.117(5) 0.003(2) -0.006(3) 0.008(3)
C36 0.070(4) 0.042(3) 0.113(5) 0.018(3) -0.031(4) -0.021(3)
C37 0.062(4) 0.044(3) 0.124(6) 0.015(3) -0.030(4) -0.006(4)
C38 0.071(4) 0.053(4) 0.108(5) 0.016(3) 0.015(4) 0.006(4)
C39 0.120(5) 0.053(4) 0.136(7) 0.027(3) 0.083(5) 0.019(4)
C40 0.073(4) 0.035(3) 0.139(6) 0.025(3) 0.062(4) 0.029(4)
O1W 0.0474(17) 0.049(2) 0.044(2) 0.0017(14) -0.0030(16) 0.0028(16)

loop_
_atom_type_symbol
_atom_type_description
_atom_type_scat_dispersion_real
_atom_type_scat_dispersion_imag
_atom_type_scat_source
C C 0.0033 0.0016 'International Tables Vol C Tables 4.2.6.8 and 6.1.1.4'
H H 0.0000 0.0000 'International Tables Vol C Tables 4.2.6.8 and 6.1.1.4'
N N 0.0061 0.0033 'International Tables Vol C Tables 4.2.6.8 and 6.1.1.4'
O O 0.0106 0.0060 'International Tables Vol C Tables 4.2.6.8 and 6.1.1.4'

loop_
_geom_angle_atom_site_label_1
_geom_angle_atom_site_label_2
_geom_angle_atom_site_label_3
_geom_angle
C20 O1 C1 117.5(3)
C2 O2 C3 114.9(3)
C5 O3 C4 116.8(3)
C10 O4 C11 118.4(3)
C15 O5 C14 116.4(3)
C40 O6 C21 108.7(6)
C21 O6' C40 115.0(8)
C25 O7 C24 117.0(3)
C30 O8 C31 116.0(3)
C32 O9 C33 113.8(4)
C35 O10 C34 117.4(4)
C12 N1 C23 117.9(3)
C22 N2 C13 117.9(3)
O1 C1 C2 107.3(3)
O1 C1 H1A 110.2
C2 C1 H1A 110.2
O1 C1 H1B 110.2
C2 C1 H1B 110.2
H1A C1 H1B 108.5
O2 C2 C1 107.8(4)
O2 C2 H2A 110.1
C1 C2 H2A 110.1
O2 C2 H2B 110.1
C1 C2 H2B 110.1
H2A C2 H2B 108.5
O2 C3 C4 107.8(4)
O2 C3 H3A 110.1
C4 C3 H3A 110.1
O2 C3 H3B 110.1
C4 C3 H3B 110.1
H3A C3 H3B 108.5
O3 C4 C3 107.5(3)
O3 C4 H4A 110.2
C3 C4 H4A 110.2
O3 C4 H4B 110.2
C3 C4 H4B 110.2
H4A C4 H4B 108.5
O3 C5 C6 125.5(4)
O3 C5 C10 115.4(3)
C6 C5 C10 119.1(4)
C5 C6 C7 119.7(4)
C5 C6 H6 120.1
C7 C6 H6 120.1
C8 C7 C6 121.4(4)
C8 C7 H7 119.3
C6 C7 H7 119.3
C7 C8 C9 119.9(4)
C7 C8 H8 120.0
C9 C8 H8 120.0
C10 C9 C8 119.2(4)
C10 C9 H9 120.4
C8 C9 H9 120.4
C9 C10 O4 124.7(4)
C9 C10 C5 120.6(4)
O4 C10 C5 114.6(4)
O4 C11 C12 106.4(3)
O4 C11 H11A 110.4
C12 C11 H11A 110.4
O4 C11 H11B 110.4
C12 C11 H11B 110.4
H11A C11 H11B 108.6
N1 C12 C13 121.4(3)
N1 C12 C11 114.0(3)
C13 C12 C11 124.6(4)
N2 C13 C12 120.8(4)
N2 C13 C14 115.1(3)
C12 C13 C14 124.1(4)
O5 C14 C13 105.9(3)
O5 C14 H14A 110.6
C13 C14 H14A 110.6
O5 C14 H14B 110.6
C13 C14 H14B 110.6
H14A C14 H14B 108.7
C16 C15 O5 125.3(4)
C16 C15 C20 120.1(4)
O5 C15 C20 114.5(4)
C15 C16 C17 120.0(4)
C15 C16 H16 120.0
C17 C16 H16 120.0
C18 C17 C16 119.8(5)
C18 C17 H17 120.1
C16 C17 H17 120.1
C17 C18 C19 121.0(5)
C17 C18 H18 119.5
C19 C18 H18 119.5
C20 C19 C18 119.6(5)
C20 C19 H19 120.2
C18 C19 H19 120.2
O1 C20 C19 125.3(4)
O1 C20 C15 115.3(4)
C19 C20 C15 119.4(4)
O6' C21 C22 113.3(6)
O6 C21 C22 109.0(4)
O6 C21 H21A 109.9
C22 C21 H21A 109.9
O6 C21 H21B 109.9
C22 C21 H21B 109.9
H21Aa C21 H21B 108.3
O6' C21 H21C 108.9
C22 C21 H21C 108.9
O6' C21 H21D 108.9
C22 C21 H21D 108.9
H21Cb C21 H21D 107.7
N2 C22 C23 121.1(4)
N2 C22 C21 115.6(4)
C23 C22 C21 123.3(4)
N1 C23 C22 120.8(4)
N1 C23 C24 115.9(4)
C22 C23 C24 123.3(4)
O7 C24 C23 107.9(3)
O7 C24 H24A 110.1
C23 C24 H24A 110.1
O7 C24 H24B 110.1
C23 C24 H24B 110.1
H24A C24 H24B 108.4
O7 C25 C26 123.5(4)
O7 C25 C30 116.4(4)
C26 C25 C30 120.1(4)
C25 C26 C27 119.6(4)
C25 C26 H26 120.2
C27 C26 H26 120.2
C28 C27 C26 120.5(4)
C28 C27 H27 119.8
C26 C27 H27 119.8
C27 C28 C29 120.2(4)
C27 C28 H28 119.9
C29 C28 H28 119.9
C28 C29 C30 120.0(4)
C28 C29 H29 120.0
C30 C29 H29 120.0
O8 C30 C25 116.2(3)
O8 C30 C29 124.2(4)
C25 C30 C29 119.6(4)
O8 C31 C32 107.8(3)
O8 C31 H31A 110.2
C32 C31 H31A 110.2
O8 C31 H31B 110.2
C32 C31 H31B 110.2
H31A C31 H31B 108.5
O9 C32 C31 114.7(4)
O9 C32 H32A 108.6
C31 C32 H32A 108.6
O9 C32 H32B 108.6
C31 C32 H32B 108.6
H32A C32 H32B 107.6
O9 C33 C34 108.2(4)
O9 C33 H33A 110.1
C34 C33 H33A 110.1
O9 C33 H33B 110.1
C34 C33 H33B 110.1
H33A C33 H33B 108.4
O10 C34 C33 113.5(5)
O10 C34 H34A 108.9
C33 C34 H34A 108.9
O10 C34 H34B 108.9
C33 C34 H34B 108.9
H34A C34 H34B 107.7
O10 C35 C36 125.7(5)
O10 C35 C40 116.5(5)
C36 C35 C40 117.8(6)
C37 C36 C35 121.5(6)
C37 C36 H36 119.2
C35 C36 H36 119.2
C38 C37 C36 120.8(5)
C38 C37 H37 119.6
C36 C37 H37 119.6
C37 C38 C39 118.3(7)
C37 C38 H38 120.9
C39 C38 H38 120.9
C40 C39 C38 121.5(6)
C40 C39 H39 119.3
C38 C39 H39 119.3
O6 C40 C39 109.1(8)
O6 C40 C35 128.9(8)
C39 C40 C35 120.1(5)
C39 C40 O6' 135.8(6)
C35 C40 O6' 102.1(7)
H1WA O1W H1WB 105.1

loop_
_geom_bond_atom_site_label_1
_geom_bond_atom_site_label_2
_geom_bond_distance
O1 C20 1.376(5)
O1 C1 1.436(5)
O2 C2 1.418(5)
O2 C3 1.421(5)
O3 C5 1.367(5)
O3 C4 1.452(5)
O4 C10 1.383(4)
O4 C11 1.439(4)
O5 C15 1.379(4)
O5 C14 1.436(4)
O6 C40 1.372(7)
O6 C21 1.484(10)
O6' C21 1.196(8)
O6' C40 1.547(12)
O7 C25 1.376(4)
O7 C24 1.413(4)
O8 C30 1.376(5)
O8 C31 1.436(5)
O9 C32 1.415(5)
O9 C33 1.420(5)
O10 C35 1.373(6)
O10 C34 1.435(7)
N1 C12 1.334(5)
N1 C23 1.341(5)
N2 C22 1.336(5)
N2 C13 1.345(5)
C1 C2 1.496(6)
C1 H1A 0.9900
C1 H1B 0.9900
C2 H2A 0.9900
C2 H2B 0.9900
C3 C4 1.492(6)
C3 H3A 0.9900
C3 H3B 0.9900
C4 H4A 0.9900
C4 H4B 0.9900
C5 C6 1.379(5)
C5 C10 1.409(6)
C6 C7 1.383(6)
C6 H6 0.9500
C7 C8 1.370(6)
C7 H7 0.9500
C8 C9 1.392(5)
C8 H8 0.9500
C9 C10 1.381(5)
C9 H9 0.9500
C11 C12 1.509(5)
C11 H11A 0.9900
C11 H11B 0.9900
C12 C13 1.390(5)
C13 C14 1.503(5)
C14 H14A 0.9900
C14 H14B 0.9900
C15 C16 1.373(6)
C15 C20 1.394(6)
C16 C17 1.388(6)
C16 H16 0.9500
C17 C18 1.359(7)
C17 H17 0.9500
C18 C19 1.385(7)
C18 H18 0.9500
C19 C20 1.381(6)
C19 H19 0.9500
C21 C22 1.505(6)
C21 H21A 0.9900
C21 H21B 0.9900
C21 H21C 0.9900
C21 H21D 0.9900
C22 C23 1.397(5)
C23 C24 1.494(5)
C24 H24A 0.9900
C24 H24B 0.9900
C25 C26 1.380(5)
C25 C30 1.388(5)
C26 C27 1.393(6)
C26 H26 0.9500
C27 C28 1.361(6)
C27 H27 0.9500
C28 C29 1.384(6)
C28 H28 0.9500
C29 C30 1.388(5)
C29 H29 0.9500
C31 C32 1.499(7)
C31 H31A 0.9900
C31 H31B 0.9900
C32 H32A 0.9900
C32 H32B 0.9900
C33 C34 1.500(7)
C33 H33A 0.9900
C33 H33B 0.9900
C34 H34A 0.9900
C34 H34B 0.9900
C35 C36 1.383(7)
C35 C40 1.386(8)
C36 C37 1.371(8)
C36 H36 0.9500
C37 C38 1.363(8)
C37 H37 0.9500
C38 C39 1.382(8)
C38 H38 0.9500
C39 C40 1.373(8)
C39 H39 0.9500
O1W H1WA 0.9779
O1W H1WB 0.9744

loop_
_geom_hbond_atom_site_label_D
_geom_hbond_atom_site_label_H
_geom_hbond_atom_site_label_A
_geom_hbond_site_symmetry_A
_geom_hbond_distance_DH
_geom_hbond_distance_HA
_geom_hbond_distance_DA
_geom_hbond_angle_DHA
_geom_hbond_publ_flag
O1W H1WA O3 . 0.98 2.20 3.069(4) 146.7 yes
O1W H1WA O4 . 0.98 2.20 3.013(4) 139.7 yes
O1W H1WB O1 . 0.97 2.23 3.087(4) 146.2 yes
O1W H1WB O5 . 0.97 2.27 3.090(4) 141.6 yes
C14 H14A N1 2_764 0.99 2.61 3.540(5) 156.9 yes
C4 H4A O9 2_765 0.99 2.60 3.361(5) 133.8 yes

loop_
_geom_torsion_atom_site_label_1
_geom_torsion_atom_site_label_2
_geom_torsion_atom_site_label_3
_geom_torsion_atom_site_label_4
_geom_torsion
C20 O1 C1 C2 -174.0(4)
C3 O2 C2 C1 -167.9(3)
O1 C1 C2 O2 73.3(4)
C2 O2 C3 C4 163.5(3)
C5 O3 C4 C3 166.9(4)
O2 C3 C4 O3 -70.8(4)
C4 O3 C5 C6 11.3(6)
C4 O3 C5 C10 -169.5(3)
O3 C5 C6 C7 -179.8(4)
C10 C5 C6 C7 1.0(6)
C5 C6 C7 C8 -0.5(7)
C6 C7 C8 C9 0.0(7)
C7 C8 C9 C10 -0.1(6)
C8 C9 C10 O4 -179.0(4)
C8 C9 C10 C5 0.6(6)
C11 O4 C10 C9 0.0(5)
C11 O4 C10 C5 -179.6(3)
O3 C5 C10 C9 179.6(3)
C6 C5 C10 C9 -1.1(6)
O3 C5 C10 O4 -0.8(5)
C6 C5 C10 O4 178.5(4)
C10 O4 C11 C12 158.5(3)
C23 N1 C12 C13 -0.7(5)
C23 N1 C12 C11 178.2(3)
O4 C11 C12 N1 -80.4(4)
O4 C11 C12 C13 98.4(4)
C22 N2 C13 C12 -1.0(5)
C22 N2 C13 C14 -179.6(3)
N1 C12 C13 N2 1.6(5)
C11 C12 C13 N2 -177.1(3)
N1 C12 C13 C14 -179.8(3)
C11 C12 C13 C14 1.5(6)
C15 O5 C14 C13 -171.5(3)
N2 C13 C14 O5 96.5(4)
C12 C13 C14 O5 -82.1(4)
C14 O5 C15 C16 -5.1(6)
C14 O5 C15 C20 174.3(4)
O5 C15 C16 C17 179.2(4)
C20 C15 C16 C17 -0.2(6)
C15 C16 C17 C18 0.3(7)
C16 C17 C18 C19 -0.8(7)
C17 C18 C19 C20 1.3(8)
C1 O1 C20 C19 -0.6(6)
C1 O1 C20 C15 179.9(3)
C18 C19 C20 O1 179.4(4)
C18 C19 C20 C15 -1.1(7)
C16 C15 C20 O1 -179.9(4)
O5 C15 C20 O1 0.7(5)
C16 C15 C20 C19 0.6(6)
O5 C15 C20 C19 -178.9(4)
C40 O6' C21 C22 147.5(8)
C40 O6 C21 C22 -165.9(7)
C13 N2 C22 C23 -0.6(5)
C13 N2 C22 C21 178.8(4)
O6' C21 C22 N2 86.3(12)
O6 C21 C22 N2 130.4(7)
O6' C21 C22 C23 -94.4(12)
O6 C21 C22 C23 -50.3(9)
C12 N1 C23 C22 -0.9(5)
C12 N1 C23 C24 179.0(3)
N2 C22 C23 N1 1.5(6)
C21 C22 C23 N1 -177.8(4)
N2 C22 C23 C24 -178.4(3)
C21 C22 C23 C24 2.3(6)
C25 O7 C24 C23 -160.6(3)
N1 C23 C24 O7 -100.1(4)
C22 C23 C24 O7 79.8(5)
C24 O7 C25 C26 -14.3(6)
C24 O7 C25 C30 165.5(4)
O7 C25 C26 C27 178.0(4)
C30 C25 C26 C27 -1.8(7)
C25 C26 C27 C28 2.5(7)
C26 C27 C28 C29 -0.8(8)
C27 C28 C29 C30 -1.5(7)
C31 O8 C30 C25 -167.3(4)
C31 O8 C30 C29 13.0(6)
O7 C25 C30 O8 0.1(6)
C26 C25 C30 O8 179.9(4)
O7 C25 C30 C29 179.7(4)
C26 C25 C30 C29 -0.4(7)
C28 C29 C30 O8 -178.3(4)
C28 C29 C30 C25 2.1(7)
C30 O8 C31 C32 170.5(4)
C33 O9 C32 C31 -76.9(5)
O8 C31 C32 O9 -67.4(5)
C32 O9 C33 C34 173.5(4)
C35 O10 C34 C33 -61.8(6)
O9 C33 C34 O10 -60.9(6)
C34 O10 C35 C36 -36.9(7)
C34 O10 C35 C40 146.2(4)
O10 C35 C36 C37 -178.6(5)
C40 C35 C36 C37 -1.7(8)
C35 C36 C37 C38 1.8(9)
C36 C37 C38 C39 0.2(9)
C37 C38 C39 C40 -2.2(9)
C21 O6 C40 C39 -95.5(10)
C21 O6 C40 C35 100.7(8)
C38 C39 C40 O6 -163.2(6)
C38 C39 C40 C35 2.2(10)
C38 C39 C40 O6' 162.8(11)
O10 C35 C40 O6 -20.8(10)
C36 C35 C40 O6 162.0(8)
O10 C35 C40 C39 176.9(5)
C36 C35 C40 C39 -0.3(8)
O10 C35 C40 O6' 10.6(8)
C36 C35 C40 O6' -166.6(7)
C21 O6' C40 C39 -11(2)
C21 O6' C40 C35 151.8(12)

_cod_database_fobs_code 1544400
